data_4121113
loop_
_publ_author_name
'Matthias Vogt'
'Alexander Nerush'
'Mark A. Iron'
'Gregory Leitus'
'Yael Diskin-Posner'
'Linda J. W. Shimon'
'Yehoshoa Ben-David'
'David Milstein'

_publ_section_title
;
 Activation of Nitriles by Metal Ligand Cooperation. Reversible Formation
 of Ketimido- and Enamido-Rhenium PNP Pincer Complexes and Relevance to
 Catalytic Design
;
_journal_name_full 'Journal of the American Chemical Society'
_journal_page_first 17004
_journal_page_last 17018
_journal_paper_doi 10.1021/ja4071859
_journal_volume 135
_journal_year 2013
_chemical_formula_moiety 'C34 H49 F3 N2 O2 P2 Re, C F3 O3 S, C H2 Cl2'
_chemical_formula_sum 'C36 H51 Cl2 F6 N2 O5 P2 Re S'
_chemical_formula_weight 1056.89
_chemical_name_systematic
; 
 ? 
;
_space_group_IT_number 14
_symmetry_cell_setting monoclinic
_symmetry_space_group_name_Hall '-P 2ybc'
_symmetry_space_group_name_H-M 'P 1 21/c 1'
_atom_sites_solution_hydrogens geom
_atom_sites_solution_primary direct
_atom_sites_solution_secondary difmap
_audit_creation_method SHELXL-97
_cell_angle_alpha 90.00
_cell_angle_beta 94.6930(4)
_cell_angle_gamma 90.00
_cell_formula_units_Z 4
_cell_length_a 12.75800(10)
_cell_length_b 9.28100(10)
_cell_length_c 35.6750(4)
_cell_measurement_reflns_used 68980
_cell_measurement_temperature 120(2)
_cell_measurement_theta_max 27.48
_cell_measurement_theta_min 2.55
_cell_volume 4210.01(7)
_computing_cell_refinement HKL
_computing_data_collection 'collect package (Bruker Nonius)'
_computing_data_reduction HKL
_computing_structure_refinement 'SHELXL-97 (Sheldrick, 1997)'
_computing_structure_solution 'SHELXS-97 (Sheldrick, 1990)'
_diffrn_ambient_temperature 120(2)
_diffrn_measured_fraction_theta_full 0.996
_diffrn_measured_fraction_theta_max 0.996
_diffrn_measurement_device_type 'Nonius KappaCCD'
_diffrn_measurement_method 'phi and omega scans'
_diffrn_radiation_monochromator graphite
_diffrn_radiation_source 'fine-focus sealed tube'
_diffrn_radiation_type MoK\a
_diffrn_radiation_wavelength 0.71073
_diffrn_reflns_av_R_equivalents 0.112
_diffrn_reflns_av_sigmaI/netI 0.0801
_diffrn_reflns_limit_h_max 15
_diffrn_reflns_limit_h_min -15
_diffrn_reflns_limit_k_max 11
_diffrn_reflns_limit_k_min -8
_diffrn_reflns_limit_l_max 42
_diffrn_reflns_limit_l_min -42
_diffrn_reflns_number 41887
_diffrn_reflns_theta_full 25.35
_diffrn_reflns_theta_max 25.35
_diffrn_reflns_theta_min 2.80
_exptl_absorpt_coefficient_mu 3.208
_exptl_absorpt_correction_T_max 0.5663
_exptl_absorpt_correction_T_min 0.3602
_exptl_absorpt_correction_type analytical
_exptl_absorpt_process_details 'Numabs, Higashi 1999'
_exptl_crystal_colour yellow
_exptl_crystal_density_diffrn 1.667
_exptl_crystal_description prism
_exptl_crystal_F_000 2120
_exptl_crystal_size_max 0.40
_exptl_crystal_size_mid 0.30
_exptl_crystal_size_min 0.20
_refine_diff_density_max 5.936
_refine_diff_density_min -2.680
_refine_diff_density_rms 0.182
_refine_ls_extinction_method none
_refine_ls_goodness_of_fit_ref 1.097
_refine_ls_hydrogen_treatment constr
_refine_ls_matrix_type full
_refine_ls_number_parameters 503
_refine_ls_number_reflns 7671
_refine_ls_number_restraints 0
_refine_ls_restrained_S_all 1.097
_refine_ls_R_factor_all 0.0574
_refine_ls_R_factor_gt 0.0477
_refine_ls_shift/su_max 0.003
_refine_ls_shift/su_mean 0.000
_refine_ls_structure_factor_coef Fsqd
_refine_ls_weighting_details 'calc w=1/[\s^2^(Fo^2^)+(0.0510P)^2^+6.4086P] where P=(Fo^2^+2Fc^2^)/3'
_refine_ls_weighting_scheme calc
_refine_ls_wR_factor_gt 0.1125
_refine_ls_wR_factor_ref 0.1215
_reflns_number_gt 6447
_reflns_number_total 7671
_reflns_threshold_expression >2sigma(I)
_cod_data_source_file ja4071859_si_001_7.cif
_cod_data_source_block complex10
_cod_database_code 4121113

loop_
_symmetry_equiv_pos_as_xyz
'x, y, z'
'-x, y+1/2, -z+1/2'
'-x, -y, -z'
'x, -y-1/2, z-1/2'

loop_
_atom_site_label
_atom_site_type_symbol
_atom_site_fract_x
_atom_site_fract_y
_atom_site_fract_z
_atom_site_U_iso_or_equiv
_atom_site_adp_type
_atom_site_occupancy
_atom_site_symmetry_multiplicity
_atom_site_calc_flag
_atom_site_refinement_flags
Re1 Re 0.048359(13) -0.28026(2) 0.631333(5) 0.01612(10) Uani 1 1 d .
P1 P 0.20102(9) -0.27513(15) 0.59591(4) 0.0161(3) Uani 1 1 d .
P2 P -0.12063(10) -0.19262(17) 0.65059(4) 0.0208(3) Uani 1 1 d .
N1 N 0.0385(3) -0.0631(5) 0.60696(11) 0.0178(9) Uani 1 1 d .
N2 N 0.1657(3) -0.1628(5) 0.66988(11) 0.0174(9) Uani 1 1 d .
C7 C -0.1510(4) -0.0708(6) 0.60995(13) 0.0192(11) Uani 1 1 d .
H7A H -0.1802 -0.1277 0.5881 0.023 Uiso 1 1 calc R
H7B H -0.2049 0.0001 0.6162 0.023 Uiso 1 1 calc R
C6 C -0.0542(4) 0.0073(6) 0.59987(13) 0.0205(12) Uani 1 1 d .
C5 C -0.0553(4) 0.1450(6) 0.58438(14) 0.0216(12) Uani 1 1 d .
H5 H -0.1202 0.1941 0.5792 0.026 Uiso 1 1 calc R
C4 C 0.0376(5) 0.2107(6) 0.57653(16) 0.0277(14) Uani 1 1 d .
H4 H 0.0370 0.3044 0.5657 0.033 Uiso 1 1 calc R
C3 C 0.1323(4) 0.1376(6) 0.58466(13) 0.0229(12) Uani 1 1 d .
H3 H 0.1973 0.1809 0.5797 0.028 Uiso 1 1 calc R
C2 C 0.1298(4) 0.0031(6) 0.59980(13) 0.0172(11) Uani 1 1 d .
C1 C 0.2277(3) -0.0838(6) 0.61175(13) 0.0161(3) Uani 1 1 d .
H1 H 0.2925 -0.0430 0.6019 0.019 Uiso 1 1 calc R
C8 C -0.1244(4) -0.0687(7) 0.69263(14) 0.0292(14) Uani 1 1 d .
C9 C -0.2266(4) 0.0166(8) 0.69628(16) 0.0370(16) Uani 1 1 d .
H9A H -0.2126 0.0967 0.7139 0.055 Uiso 1 1 calc R
H9B H -0.2797 -0.0472 0.7057 0.055 Uiso 1 1 calc R
H9C H -0.2525 0.0543 0.6716 0.055 Uiso 1 1 calc R
C10 C -0.0978(4) -0.1598(8) 0.72793(15) 0.0363(15) Uani 1 1 d .
H10A H -0.0327 -0.2136 0.7253 0.054 Uiso 1 1 calc R
H10B H -0.1553 -0.2275 0.7312 0.054 Uiso 1 1 calc R
H10C H -0.0883 -0.0966 0.7500 0.054 Uiso 1 1 calc R
C11 C -0.0394(4) 0.0475(7) 0.68900(15) 0.0314(14) Uani 1 1 d .
H11A H -0.0250 0.0965 0.7132 0.047 Uiso 1 1 calc R
H11B H -0.0644 0.1178 0.6698 0.047 Uiso 1 1 calc R
H11C H 0.0252 0.0020 0.6817 0.047 Uiso 1 1 calc R
C12 C -0.2337(4) -0.3283(7) 0.65022(16) 0.0286(13) Uani 1 1 d .
C13 C -0.3273(4) -0.2823(6) 0.67212(17) 0.0283(14) Uani 1 1 d .
H13A H -0.3829 -0.3552 0.6689 0.042 Uiso 1 1 calc R
H13B H -0.3546 -0.1895 0.6625 0.042 Uiso 1 1 calc R
H13C H -0.3041 -0.2729 0.6989 0.042 Uiso 1 1 calc R
C14 C -0.2789(4) -0.3496(7) 0.60899(15) 0.0276(13) Uani 1 1 d .
H14A H -0.2216 -0.3725 0.5933 0.041 Uiso 1 1 calc R
H14B H -0.3139 -0.2608 0.5999 0.041 Uiso 1 1 calc R
H14C H -0.3298 -0.4288 0.6077 0.041 Uiso 1 1 calc R
C15 C -0.1901(4) -0.4696(7) 0.66615(18) 0.0367(15) Uani 1 1 d .
H15A H -0.1585 -0.4540 0.6918 0.055 Uiso 1 1 calc R
H15B H -0.1364 -0.5057 0.6504 0.055 Uiso 1 1 calc R
H15C H -0.2471 -0.5402 0.6666 0.055 Uiso 1 1 calc R
C16 C 0.3198(4) -0.3899(6) 0.61109(15) 0.0244(12) Uani 1 1 d .
C17 C 0.4178(4) -0.3525(7) 0.59107(17) 0.0305(14) Uani 1 1 d .
H17A H 0.4362 -0.2512 0.5957 0.046 Uiso 1 1 calc R
H17B H 0.4035 -0.3684 0.5640 0.046 Uiso 1 1 calc R
H17C H 0.4764 -0.4139 0.6007 0.046 Uiso 1 1 calc R
C18 C 0.2887(4) -0.5480(7) 0.60452(17) 0.0299(13) Uani 1 1 d .
H18A H 0.2754 -0.5657 0.5775 0.045 Uiso 1 1 calc R
H18B H 0.2249 -0.5688 0.6171 0.045 Uiso 1 1 calc R
H18C H 0.3460 -0.6104 0.6148 0.045 Uiso 1 1 calc R
C19 C 0.3471(4) -0.3746(7) 0.65354(14) 0.0288(14) Uani 1 1 d .
H19A H 0.4037 -0.4419 0.6616 0.043 Uiso 1 1 calc R
H19B H 0.2849 -0.3963 0.6669 0.043 Uiso 1 1 calc R
H19C H 0.3703 -0.2758 0.6593 0.043 Uiso 1 1 calc R
C20 C 0.1867(4) -0.2589(7) 0.54225(16) 0.0246(13) Uani 1 1 d .
C21 C 0.2715(4) -0.1619(7) 0.52770(15) 0.0307(13) Uani 1 1 d .
H21A H 0.3409 -0.2048 0.5341 0.046 Uiso 1 1 calc R
H21B H 0.2685 -0.0667 0.5394 0.046 Uiso 1 1 calc R
H21C H 0.2594 -0.1523 0.5003 0.046 Uiso 1 1 calc R
C22 C 0.1896(5) -0.4084(7) 0.52442(16) 0.0351(15) Uani 1 1 d .
H22A H 0.1703 -0.4010 0.4973 0.053 Uiso 1 1 calc R
H22B H 0.1397 -0.4718 0.5359 0.053 Uiso 1 1 calc R
H22C H 0.2607 -0.4484 0.5287 0.053 Uiso 1 1 calc R
C23 C 0.0779(4) -0.1905(7) 0.52864(15) 0.0280(13) Uani 1 1 d .
H23A H 0.0753 -0.0909 0.5376 0.042 Uiso 1 1 calc R
H23B H 0.0213 -0.2463 0.5387 0.042 Uiso 1 1 calc R
H23C H 0.0691 -0.1916 0.5011 0.042 Uiso 1 1 calc R
C24 C -0.0262(4) -0.3932(6) 0.59406(13) 0.0206(12) Uani 1 1 d .
O1 O -0.0633(3) -0.4714(4) 0.57071(10) 0.0273(9) Uani 1 1 d .
C25 C 0.0693(4) -0.4528(7) 0.65949(15) 0.0256(13) Uani 1 1 d .
O2 O 0.0828(3) -0.5580(5) 0.67690(11) 0.0374(10) Uani 1 1 d .
C26 C 0.2322(4) -0.0821(6) 0.65450(13) 0.0200(12) Uani 1 1 d .
C27 C 0.3038(3) 0.0245(6) 0.67449(13) 0.0188(11) Uani 1 1 d .
C28 C 0.4115(4) 0.0230(6) 0.66971(14) 0.0221(12) Uani 1 1 d .
H28 H 0.4402 -0.0475 0.6542 0.026 Uiso 1 1 calc R
C29 C 0.4760(4) 0.1269(6) 0.68807(14) 0.0250(13) Uani 1 1 d .
H29 H 0.5498 0.1247 0.6860 0.030 Uiso 1 1 calc R
C30 C 0.4334(4) 0.2318(7) 0.70902(16) 0.0264(13) Uani 1 1 d .
C31 C 0.3255(5) 0.2377(7) 0.71228(17) 0.0319(14) Uani 1 1 d .
H31 H 0.2966 0.3127 0.7264 0.038 Uiso 1 1 calc R
C32 C 0.2615(4) 0.1356(7) 0.69516(15) 0.0290(13) Uani 1 1 d .
H32 H 0.1878 0.1398 0.6972 0.035 Uiso 1 1 calc R
C33 C 0.5041(5) 0.3399(8) 0.72968(15) 0.0317(14) Uani 1 1 d .
F1 F 0.5886(4) 0.3710(6) 0.71274(13) 0.0885(19) Uani 1 1 d .
F2 F 0.4566(3) 0.4644(5) 0.73545(12) 0.0675(14) Uani 1 1 d .
F3 F 0.5374(4) 0.2946(4) 0.76399(11) 0.0569(13) Uani 1 1 d .
C34 C 0.1777(4) -0.1834(7) 0.71108(14) 0.0254(13) Uani 1 1 d .
H34A H 0.2525 -0.1802 0.7199 0.038 Uiso 1 1 calc R
H34B H 0.1484 -0.2771 0.7174 0.038 Uiso 1 1 calc R
H34C H 0.1403 -0.1066 0.7233 0.038 Uiso 1 1 calc R
S1 S 0.54112(11) 0.08439(17) 0.58366(4) 0.0299(3) Uani 1 1 d .
O3 O 0.4299(3) 0.1040(5) 0.58526(11) 0.0363(10) Uani 1 1 d .
O4 O 0.5905(3) 0.0019(5) 0.61451(12) 0.0376(10) Uani 1 1 d .
O5 O 0.5735(4) 0.0528(6) 0.54704(13) 0.0605(15) Uani 1 1 d .
C35 C 0.5930(4) 0.2657(7) 0.59265(18) 0.0297(14) Uani 1 1 d .
F4 F 0.5573(3) 0.3567(4) 0.56611(10) 0.0449(9) Uani 1 1 d .
F5 F 0.5685(3) 0.3167(5) 0.62527(10) 0.0422(9) Uani 1 1 d .
F6 F 0.6981(3) 0.2657(5) 0.59329(16) 0.0616(14) Uani 1 1 d .
C36 C 0.3458(4) 0.2070(7) 0.4992(2) 0.0331(15) Uani 1 1 d .
H36A H 0.3656 0.1886 0.5262 0.040 Uiso 1 1 calc R
H36B H 0.3719 0.1256 0.4846 0.040 Uiso 1 1 calc R
Cl1 Cl 0.40496(11) 0.36786(19) 0.48559(4) 0.0402(4) Uani 1 1 d .
Cl2 Cl 0.20590(11) 0.21721(16) 0.49136(4) 0.0327(4) Uani 1 1 d .

loop_
_atom_site_aniso_label
_atom_site_aniso_U_11
_atom_site_aniso_U_22
_atom_site_aniso_U_33
_atom_site_aniso_U_23
_atom_site_aniso_U_13
_atom_site_aniso_U_12
Re1 0.00885(13) 0.02577(18) 0.01348(14) 0.00120(8) -0.00073(9) -0.00062(8)
P1 0.0086(6) 0.0225(8) 0.0170(7) -0.0007(5) -0.0006(5) 0.0010(5)
P2 0.0095(6) 0.0389(9) 0.0140(7) 0.0034(6) 0.0009(5) 0.0003(6)
N1 0.0086(18) 0.031(3) 0.014(2) 0.0003(19) -0.0006(15) 0.0035(18)
N2 0.0122(18) 0.028(2) 0.0112(19) 0.001(2) -0.0031(15) 0.0022(19)
C7 0.013(2) 0.029(3) 0.016(2) -0.001(2) 0.0007(19) -0.004(2)
C6 0.015(2) 0.031(3) 0.016(2) -0.008(2) -0.0002(19) 0.004(2)
C5 0.017(2) 0.027(3) 0.021(3) 0.001(2) 0.003(2) 0.005(2)
C4 0.030(3) 0.028(4) 0.024(3) 0.004(2) 0.000(2) 0.003(2)
C3 0.021(2) 0.034(3) 0.014(2) -0.001(2) 0.002(2) -0.002(2)
C2 0.017(2) 0.021(3) 0.014(2) -0.002(2) 0.0009(18) -0.005(2)
C1 0.0086(6) 0.0225(8) 0.0170(7) -0.0007(5) -0.0006(5) 0.0010(5)
C8 0.018(2) 0.052(4) 0.017(3) -0.004(3) 0.001(2) 0.003(3)
C9 0.020(3) 0.061(5) 0.030(3) -0.019(3) 0.004(2) 0.003(3)
C10 0.024(3) 0.065(5) 0.020(3) -0.003(3) 0.002(2) -0.001(3)
C11 0.026(3) 0.047(4) 0.021(3) -0.013(3) 0.000(2) 0.005(3)
C12 0.010(2) 0.047(4) 0.029(3) 0.003(3) 0.001(2) 0.001(3)
C13 0.018(3) 0.040(4) 0.028(3) 0.007(3) 0.005(2) -0.001(2)
C14 0.013(2) 0.040(4) 0.028(3) -0.006(3) -0.001(2) -0.010(3)
C15 0.020(3) 0.044(4) 0.045(4) 0.015(3) -0.002(3) -0.006(3)
C16 0.013(2) 0.031(3) 0.029(3) 0.002(3) -0.002(2) 0.000(2)
C17 0.010(2) 0.039(4) 0.044(3) -0.005(3) 0.006(2) 0.007(3)
C18 0.017(2) 0.035(3) 0.038(3) 0.002(3) -0.001(2) 0.002(3)
C19 0.018(2) 0.041(4) 0.027(3) 0.004(3) -0.005(2) 0.005(3)
C20 0.017(3) 0.041(3) 0.017(3) -0.005(3) 0.004(2) -0.002(2)
C21 0.026(3) 0.045(4) 0.021(3) 0.002(3) 0.006(2) 0.000(3)
C22 0.038(3) 0.044(4) 0.024(3) -0.014(3) 0.005(2) 0.000(3)
C23 0.025(3) 0.044(4) 0.014(3) 0.002(3) -0.002(2) 0.000(3)
C24 0.014(2) 0.033(3) 0.014(2) 0.002(2) -0.0016(19) 0.007(2)
O1 0.0219(18) 0.032(2) 0.027(2) -0.0068(19) -0.0036(16) 0.0004(18)
C25 0.015(2) 0.040(4) 0.022(3) 0.005(3) 0.003(2) 0.006(2)
O2 0.030(2) 0.043(3) 0.040(2) 0.013(2) 0.0008(18) 0.003(2)
C26 0.011(2) 0.034(3) 0.015(2) 0.000(2) -0.0014(19) 0.006(2)
C27 0.011(2) 0.031(3) 0.013(2) -0.003(2) -0.0023(18) -0.002(2)
C28 0.014(2) 0.032(3) 0.019(2) 0.003(2) -0.0033(19) -0.001(2)
C29 0.012(2) 0.038(4) 0.024(3) 0.005(3) -0.003(2) -0.006(2)
C30 0.022(3) 0.042(4) 0.015(3) 0.001(3) -0.002(2) -0.007(3)
C31 0.026(3) 0.049(4) 0.021(3) -0.009(3) 0.007(2) -0.008(3)
C32 0.017(2) 0.042(4) 0.029(3) -0.005(3) 0.006(2) -0.003(3)
C33 0.033(3) 0.041(4) 0.020(3) -0.003(3) 0.001(2) -0.011(3)
F1 0.075(3) 0.126(5) 0.068(3) -0.048(3) 0.032(2) -0.081(3)
F2 0.073(3) 0.046(3) 0.076(3) -0.013(2) -0.042(2) -0.003(2)
F3 0.074(3) 0.053(3) 0.036(2) -0.0005(18) -0.037(2) -0.017(2)
C34 0.016(2) 0.049(4) 0.010(2) 0.000(3) -0.0022(19) -0.002(3)
S1 0.0301(7) 0.0321(9) 0.0285(7) -0.0025(7) 0.0079(6) -0.0049(7)
O3 0.0207(18) 0.055(3) 0.032(2) 0.009(2) -0.0060(16) -0.011(2)
O4 0.026(2) 0.035(3) 0.052(3) 0.010(2) 0.0061(18) 0.0051(19)
O5 0.097(4) 0.042(3) 0.048(3) -0.011(3) 0.040(3) -0.014(3)
C35 0.016(3) 0.035(4) 0.038(4) 0.002(3) 0.002(2) -0.001(2)
F4 0.055(2) 0.032(2) 0.047(2) 0.0103(19) 0.0003(18) -0.0019(19)
F5 0.048(2) 0.042(2) 0.037(2) -0.0101(19) 0.0022(17) -0.0104(19)
F6 0.0166(18) 0.053(3) 0.117(4) -0.002(3) 0.012(2) -0.0059(17)
C36 0.021(3) 0.034(4) 0.044(4) 0.007(3) 0.000(3) 0.000(2)
Cl1 0.0335(7) 0.0508(10) 0.0372(8) 0.0035(8) 0.0073(6) -0.0094(7)
Cl2 0.0243(7) 0.0465(10) 0.0271(8) 0.0028(6) 0.0007(6) -0.0007(6)

loop_
_atom_type_symbol
_atom_type_description
_atom_type_scat_dispersion_real
_atom_type_scat_dispersion_imag
_atom_type_scat_source
Re Re -1.0185 7.2310 'International Tables Vol C Tables 4.2.6.8 and 6.1.1.4'
P P 0.1023 0.0942 'International Tables Vol C Tables 4.2.6.8 and 6.1.1.4'
S S 0.1246 0.1234 'International Tables Vol C Tables 4.2.6.8 and 6.1.1.4'
Cl Cl 0.1484 0.1585 'International Tables Vol C Tables 4.2.6.8 and 6.1.1.4'
O O 0.0106 0.0060 'International Tables Vol C Tables 4.2.6.8 and 6.1.1.4'
N N 0.0061 0.0033 'International Tables Vol C Tables 4.2.6.8 and 6.1.1.4'
F F 0.0171 0.0103 'International Tables Vol C Tables 4.2.6.8 and 6.1.1.4'
C C 0.0033 0.0016 'International Tables Vol C Tables 4.2.6.8 and 6.1.1.4'
H H 0.0000 0.0000 'International Tables Vol C Tables 4.2.6.8 and 6.1.1.4'

loop_
_geom_angle_atom_site_label_1
_geom_angle_atom_site_label_2
_geom_angle_atom_site_label_3
_geom_angle
C24 Re1 C25 86.9(2)
C24 Re1 N1 102.80(19)
C25 Re1 N1 170.34(19)
C24 Re1 N2 168.18(18)
C25 Re1 N2 91.6(2)
N1 Re1 N2 79.02(15)
C24 Re1 P1 91.37(15)
C25 Re1 P1 102.12(15)
N1 Re1 P1 78.26(10)
N2 Re1 P1 77.49(11)
C24 Re1 P2 88.71(15)
C25 Re1 P2 102.71(15)
N1 Re1 P2 77.48(10)
N2 Re1 P2 103.05(11)
P1 Re1 P2 155.13(5)
C1 P1 C16 108.9(2)
C1 P1 C20 103.0(2)
C16 P1 C20 109.8(3)
C1 P1 Re1 89.71(15)
C16 P1 Re1 120.09(18)
C20 P1 Re1 120.76(17)
C7 P2 C8 103.4(3)
C7 P2 C12 106.6(2)
C8 P2 C12 109.7(3)
C7 P2 Re1 96.63(16)
C8 P2 Re1 120.17(16)
C12 P2 Re1 117.3(2)
C6 N1 C2 119.6(5)
C6 N1 Re1 122.5(3)
C2 N1 Re1 117.9(3)
C26 N2 C34 118.7(4)
C26 N2 Re1 117.0(3)
C34 N2 Re1 124.0(3)
C6 C7 P2 111.0(3)
C6 C7 H7A 109.4
P2 C7 H7A 109.4
C6 C7 H7B 109.4
P2 C7 H7B 109.4
H7A C7 H7B 108.0
N1 C6 C5 119.7(5)
N1 C6 C7 116.4(5)
C5 C6 C7 123.9(4)
C4 C5 C6 120.4(5)
C4 C5 H5 119.8
C6 C5 H5 119.8
C5 C4 C3 119.1(5)
C5 C4 H4 120.5
C3 C4 H4 120.5
C2 C3 C4 118.7(5)
C2 C3 H3 120.7
C4 C3 H3 120.7
N1 C2 C3 122.5(5)
N1 C2 C1 113.9(4)
C3 C2 C1 123.5(4)
C2 C1 C26 103.8(4)
C2 C1 P1 107.0(3)
C26 C1 P1 107.6(4)
C2 C1 H1 112.6
C26 C1 H1 112.6
P1 C1 H1 112.6
C10 C8 C9 110.3(5)
C10 C8 C11 110.2(4)
C9 C8 C11 104.7(5)
C10 C8 P2 107.3(4)
C9 C8 P2 117.1(4)
C11 C8 P2 107.1(4)
C8 C9 H9A 109.5
C8 C9 H9B 109.5
H9A C9 H9B 109.5
C8 C9 H9C 109.5
H9A C9 H9C 109.5
H9B C9 H9C 109.5
C8 C10 H10A 109.5
C8 C10 H10B 109.5
H10A C10 H10B 109.5
C8 C10 H10C 109.5
H10A C10 H10C 109.5
H10B C10 H10C 109.5
C8 C11 H11A 109.5
C8 C11 H11B 109.5
H11A C11 H11B 109.5
C8 C11 H11C 109.5
H11A C11 H11C 109.5
H11B C11 H11C 109.5
C15 C12 C13 109.0(5)
C15 C12 C14 110.1(5)
C13 C12 C14 105.9(4)
C15 C12 P2 108.2(3)
C13 C12 P2 115.4(4)
C14 C12 P2 108.2(4)
C12 C13 H13A 109.5
C12 C13 H13B 109.5
H13A C13 H13B 109.5
C12 C13 H13C 109.5
H13A C13 H13C 109.5
H13B C13 H13C 109.5
C12 C14 H14A 109.5
C12 C14 H14B 109.5
H14A C14 H14B 109.5
C12 C14 H14C 109.5
H14A C14 H14C 109.5
H14B C14 H14C 109.5
C12 C15 H15A 109.5
C12 C15 H15B 109.5
H15A C15 H15B 109.5
C12 C15 H15C 109.5
H15A C15 H15C 109.5
H15B C15 H15C 109.5
C17 C16 C19 108.2(4)
C17 C16 C18 110.9(5)
C19 C16 C18 105.9(5)
C17 C16 P1 113.8(4)
C19 C16 P1 110.0(4)
C18 C16 P1 107.7(3)
C16 C17 H17A 109.5
C16 C17 H17B 109.5
H17A C17 H17B 109.5
C16 C17 H17C 109.5
H17A C17 H17C 109.5
H17B C17 H17C 109.5
C16 C18 H18A 109.5
C16 C18 H18B 109.5
H18A C18 H18B 109.5
C16 C18 H18C 109.5
H18A C18 H18C 109.5
H18B C18 H18C 109.5
C16 C19 H19A 109.5
C16 C19 H19B 109.5
H19A C19 H19B 109.5
C16 C19 H19C 109.5
H19A C19 H19C 109.5
H19B C19 H19C 109.5
C22 C20 C21 110.5(5)
C22 C20 C23 106.8(5)
C21 C20 C23 106.8(5)
C22 C20 P1 109.9(4)
C21 C20 P1 111.9(4)
C23 C20 P1 110.6(4)
C20 C21 H21A 109.5
C20 C21 H21B 109.5
H21A C21 H21B 109.5
C20 C21 H21C 109.5
H21A C21 H21C 109.5
H21B C21 H21C 109.5
C20 C22 H22A 109.5
C20 C22 H22B 109.5
H22A C22 H22B 109.5
C20 C22 H22C 109.5
H22A C22 H22C 109.5
H22B C22 H22C 109.5
C20 C23 H23A 109.5
C20 C23 H23B 109.5
H23A C23 H23B 109.5
C20 C23 H23C 109.5
H23A C23 H23C 109.5
H23B C23 H23C 109.5
O1 C24 Re1 173.2(4)
O2 C25 Re1 179.4(5)
N2 C26 C27 125.6(4)
N2 C26 C1 116.6(4)
C27 C26 C1 117.3(4)
C28 C27 C32 119.7(5)
C28 C27 C26 120.4(5)
C32 C27 C26 119.6(4)
C29 C28 C27 119.0(5)
C29 C28 H28 120.5
C27 C28 H28 120.5
C30 C29 C28 120.1(5)
C30 C29 H29 119.9
C28 C29 H29 119.9
C29 C30 C31 121.0(5)
C29 C30 C33 119.6(5)
C31 C30 C33 119.4(6)
C32 C31 C30 119.7(6)
C32 C31 H31 120.2
C30 C31 H31 120.2
C31 C32 C27 120.4(5)
C31 C32 H32 119.8
C27 C32 H32 119.8
F1 C33 F2 106.4(6)
F1 C33 F3 106.4(5)
F2 C33 F3 104.3(5)
F1 C33 C30 113.9(5)
F2 C33 C30 113.1(5)
F3 C33 C30 112.0(5)
N2 C34 H34A 109.5
N2 C34 H34B 109.5
H34A C34 H34B 109.5
N2 C34 H34C 109.5
H34A C34 H34C 109.5
H34B C34 H34C 109.5
O5 S1 O3 114.9(3)
O5 S1 O4 116.5(3)
O3 S1 O4 114.1(2)
O5 S1 C35 102.8(3)
O3 S1 C35 102.8(3)
O4 S1 C35 103.0(3)
F5 C35 F4 108.0(5)
F5 C35 F6 107.1(5)
F4 C35 F6 107.4(5)
F5 C35 S1 112.2(4)
F4 C35 S1 111.3(4)
F6 C35 S1 110.6(4)
Cl1 C36 Cl2 111.0(3)
Cl1 C36 H36A 109.4
Cl2 C36 H36A 109.4
Cl1 C36 H36B 109.4
Cl2 C36 H36B 109.4
H36A C36 H36B 108.0

loop_
_geom_bond_atom_site_label_1
_geom_bond_atom_site_label_2
_geom_bond_distance
Re1 C24 1.888(5)
Re1 C25 1.897(6)
Re1 N1 2.195(4)
Re1 N2 2.232(4)
Re1 P1 2.4074(13)
Re1 P2 2.4544(13)
P1 C1 1.886(5)
P1 C16 1.895(5)
P1 C20 1.914(6)
P2 C7 1.854(5)
P2 C8 1.894(6)
P2 C12 1.914(6)
N1 C6 1.357(6)
N1 C2 1.359(6)
N2 C26 1.288(7)
N2 C34 1.478(6)
C7 C6 1.501(7)
C7 H7A 0.9900
C7 H7B 0.9900
C6 C5 1.392(8)
C5 C4 1.382(8)
C5 H5 0.9500
C4 C3 1.396(8)
C4 H4 0.9500
C3 C2 1.362(8)
C3 H3 0.9500
C2 C1 1.518(6)
C1 C26 1.522(6)
C1 H1 1.0000
C8 C10 1.532(8)
C8 C9 1.540(8)
C8 C11 1.542(8)
C9 H9A 0.9800
C9 H9B 0.9800
C9 H9C 0.9800
C10 H10A 0.9800
C10 H10B 0.9800
C10 H10C 0.9800
C11 H11A 0.9800
C11 H11B 0.9800
C11 H11C 0.9800
C12 C15 1.516(9)
C12 C13 1.541(8)
C12 C14 1.548(7)
C13 H13A 0.9800
C13 H13B 0.9800
C13 H13C 0.9800
C14 H14A 0.9800
C14 H14B 0.9800
C14 H14C 0.9800
C15 H15A 0.9800
C15 H15B 0.9800
C15 H15C 0.9800
C16 C17 1.529(7)
C16 C19 1.532(7)
C16 C18 1.533(8)
C17 H17A 0.9800
C17 H17B 0.9800
C17 H17C 0.9800
C18 H18A 0.9800
C18 H18B 0.9800
C18 H18C 0.9800
C19 H19A 0.9800
C19 H19B 0.9800
C19 H19C 0.9800
C20 C22 1.529(9)
C20 C21 1.530(8)
C20 C23 1.566(7)
C21 H21A 0.9800
C21 H21B 0.9800
C21 H21C 0.9800
C22 H22A 0.9800
C22 H22B 0.9800
C22 H22C 0.9800
C23 H23A 0.9800
C23 H23B 0.9800
C23 H23C 0.9800
C24 O1 1.175(6)
C25 O2 1.163(7)
C26 C27 1.488(7)
C27 C28 1.398(6)
C27 C32 1.402(8)
C28 C29 1.396(7)
C28 H28 0.9500
C29 C30 1.367(8)
C29 H29 0.9500
C30 C31 1.392(8)
C30 C33 1.502(8)
C31 C32 1.362(8)
C31 H31 0.9500
C32 H32 0.9500
C33 F1 1.310(7)
C33 F2 1.329(8)
C33 F3 1.330(7)
C34 H34A 0.9800
C34 H34B 0.9800
C34 H34C 0.9800
S1 O5 1.432(5)
S1 O3 1.436(4)
S1 O4 1.442(4)
S1 C35 1.827(6)
C35 F5 1.318(7)
C35 F4 1.322(7)
C35 F6 1.339(7)
C36 Cl1 1.759(6)
C36 Cl2 1.786(6)
C36 H36A 0.9900
C36 H36B 0.9900

loop_
_geom_torsion_atom_site_label_1
_geom_torsion_atom_site_label_2
_geom_torsion_atom_site_label_3
_geom_torsion_atom_site_label_4
_geom_torsion
C24 Re1 P1 C1 143.3(2)
C25 Re1 P1 C1 -129.6(2)
N1 Re1 P1 C1 40.55(17)
N2 Re1 P1 C1 -40.64(18)
P2 Re1 P1 C1 53.43(18)
C24 Re1 P1 C16 -104.9(3)
C25 Re1 P1 C16 -17.8(3)
N1 Re1 P1 C16 152.3(2)
N2 Re1 P1 C16 71.1(2)
P2 Re1 P1 C16 165.2(2)
C24 Re1 P1 C20 38.3(3)
C25 Re1 P1 C20 125.4(3)
N1 Re1 P1 C20 -64.5(3)
N2 Re1 P1 C20 -145.7(3)
P2 Re1 P1 C20 -51.6(3)
C24 Re1 P2 C7 -74.2(2)
C25 Re1 P2 C7 -160.7(2)
N1 Re1 P2 C7 29.23(19)
N2 Re1 P2 C7 104.7(2)
P1 Re1 P2 C7 16.3(2)
C24 Re1 P2 C8 176.1(3)
C25 Re1 P2 C8 89.6(3)
N1 Re1 P2 C8 -80.5(3)
N2 Re1 P2 C8 -5.1(3)
P1 Re1 P2 C8 -93.4(3)
C24 Re1 P2 C12 38.4(3)
C25 Re1 P2 C12 -48.1(3)
N1 Re1 P2 C12 141.8(2)
N2 Re1 P2 C12 -142.7(2)
P1 Re1 P2 C12 128.9(2)
C24 Re1 N1 C6 63.7(4)
N2 Re1 N1 C6 -128.2(4)
P1 Re1 N1 C6 152.5(4)
P2 Re1 N1 C6 -22.0(3)
C24 Re1 N1 C2 -118.0(3)
N2 Re1 N1 C2 50.0(3)
P1 Re1 N1 C2 -29.3(3)
P2 Re1 N1 C2 156.2(3)
C24 Re1 N2 C26 53.2(11)
C25 Re1 N2 C26 135.5(4)
N1 Re1 N2 C26 -46.8(4)
P1 Re1 N2 C26 33.4(4)
P2 Re1 N2 C26 -121.1(4)
C24 Re1 N2 C34 -120.6(9)
C25 Re1 N2 C34 -38.3(4)
N1 Re1 N2 C34 139.4(4)
P1 Re1 N2 C34 -140.4(4)
P2 Re1 N2 C34 65.1(4)
C8 P2 C7 C6 82.9(4)
C12 P2 C7 C6 -161.4(4)
Re1 P2 C7 C6 -40.3(4)
C2 N1 C6 C5 1.8(7)
Re1 N1 C6 C5 180.0(3)
C2 N1 C6 C7 -177.7(4)
Re1 N1 C6 C7 0.5(6)
P2 C7 C6 N1 30.3(5)
P2 C7 C6 C5 -149.1(4)
N1 C6 C5 C4 -0.6(8)
C7 C6 C5 C4 178.8(5)
C6 C5 C4 C3 -0.6(8)
C5 C4 C3 C2 0.6(8)
C6 N1 C2 C3 -1.8(7)
Re1 N1 C2 C3 179.9(4)
C6 N1 C2 C1 175.7(4)
Re1 N1 C2 C1 -2.6(5)
C4 C3 C2 N1 0.6(7)
C4 C3 C2 C1 -176.7(5)
N1 C2 C1 C26 -69.1(5)
C3 C2 C1 C26 108.4(5)
N1 C2 C1 P1 44.5(5)
C3 C2 C1 P1 -138.0(4)
C16 P1 C1 C2 -178.7(3)
C20 P1 C1 C2 64.7(4)
Re1 P1 C1 C2 -56.9(3)
C16 P1 C1 C26 -67.7(4)
C20 P1 C1 C26 175.7(3)
Re1 P1 C1 C26 54.1(3)
C7 P2 C8 C10 -178.9(3)
C12 P2 C8 C10 67.6(4)
Re1 P2 C8 C10 -72.9(4)
C7 P2 C8 C9 56.6(5)
C12 P2 C8 C9 -56.9(5)
Re1 P2 C8 C9 162.6(4)
C7 P2 C8 C11 -60.6(4)
C12 P2 C8 C11 -174.0(4)
Re1 P2 C8 C11 45.4(4)
C7 P2 C12 C15 148.7(4)
C8 P2 C12 C15 -100.0(4)
Re1 P2 C12 C15 41.8(4)
C7 P2 C12 C13 -88.9(4)
C8 P2 C12 C13 22.5(5)
Re1 P2 C12 C13 164.2(3)
C7 P2 C12 C14 29.4(5)
C8 P2 C12 C14 140.8(4)
Re1 P2 C12 C14 -77.4(4)
C1 P1 C16 C17 -67.0(5)
C20 P1 C16 C17 45.1(5)
Re1 P1 C16 C17 -168.0(3)
C1 P1 C16 C19 54.6(4)
C20 P1 C16 C19 166.7(4)
Re1 P1 C16 C19 -46.4(5)
C1 P1 C16 C18 169.6(4)
C20 P1 C16 C18 -78.2(4)
Re1 P1 C16 C18 68.6(4)
C1 P1 C20 C22 167.1(4)
C16 P1 C20 C22 51.3(4)
Re1 P1 C20 C22 -95.3(4)
C1 P1 C20 C21 43.9(5)
C16 P1 C20 C21 -72.0(5)
Re1 P1 C20 C21 141.5(4)
C1 P1 C20 C23 -75.1(4)
C16 P1 C20 C23 169.0(4)
Re1 P1 C20 C23 22.5(5)
C34 N2 C26 C27 -17.3(8)
Re1 N2 C26 C27 168.6(4)
C34 N2 C26 C1 170.2(5)
Re1 N2 C26 C1 -3.9(6)
C2 C1 C26 N2 74.4(6)
P1 C1 C26 N2 -38.8(5)
C2 C1 C26 C27 -98.7(5)
P1 C1 C26 C27 148.1(4)
N2 C26 C27 C28 128.8(6)
C1 C26 C27 C28 -58.7(7)
N2 C26 C27 C32 -57.6(7)
C1 C26 C27 C32 114.8(5)
C32 C27 C28 C29 4.8(8)
C26 C27 C28 C29 178.3(5)
C27 C28 C29 C30 -2.8(8)
C28 C29 C30 C31 -0.4(9)
C28 C29 C30 C33 178.0(5)
C29 C30 C31 C32 1.7(9)
C33 C30 C31 C32 -176.7(6)
C30 C31 C32 C27 0.3(9)
C28 C27 C32 C31 -3.5(8)
C26 C27 C32 C31 -177.1(5)
C29 C30 C33 F1 32.0(9)
C31 C30 C33 F1 -149.6(6)
C29 C30 C33 F2 153.7(5)
C31 C30 C33 F2 -27.9(8)
C29 C30 C33 F3 -88.7(7)
C31 C30 C33 F3 89.6(7)
O5 S1 C35 F5 178.2(4)
O3 S1 C35 F5 58.6(4)
O4 S1 C35 F5 -60.2(4)
O5 S1 C35 F4 57.0(5)
O3 S1 C35 F4 -62.6(5)
O4 S1 C35 F4 178.5(4)
O5 S1 C35 F6 -62.2(5)
O3 S1 C35 F6 178.1(5)
O4 S1 C35 F6 59.3(5)
